data_4342767
loop_
_publ_author_name
'Senthil Raja, Duraisamy'
'Lin, Pin-Chun'
'Liu, Wei-Ren'
'Zhan, Jun-Xiang'
'Fu, Xin-Yi'
'Lin, Chia-Her'

_publ_section_title
;
 Multidimensional (0D to 3D) Alkaline-Earth Metal Diphosphonates:
 Synthesis, Structural Diversity, and Luminescence Properties.
;
_journal_issue 9
_journal_name_full 'Inorganic chemistry'
_journal_page_first 4268
_journal_page_last 4278
_journal_paper_doi 10.1021/ic5029993
_journal_volume 54
_journal_year 2015
_chemical_formula_moiety 'C6 H18 Ba3 O21 P6, H2 O'
_chemical_formula_sum 'C6 H20 Ba3 O22 P6'
_chemical_formula_weight 1042.03
_chemical_name_systematic
; 
 ? 
;
_space_group_IT_number 2
_symmetry_cell_setting triclinic
_symmetry_space_group_name_Hall '-P 1'
_symmetry_space_group_name_H-M 'P -1'
_atom_sites_solution_hydrogens geom
_atom_sites_solution_primary direct
_atom_sites_solution_secondary difmap
_audit_creation_method SHELXL-97
_cell_angle_alpha 113.854(4)
_cell_angle_beta 93.428(4)
_cell_angle_gamma 114.852(3)
_cell_formula_units_Z 2
_cell_length_a 10.7703(8)
_cell_length_b 10.8543(7)
_cell_length_c 13.1677(15)
_cell_measurement_reflns_used 9970
_cell_measurement_temperature 295(2)
_cell_measurement_theta_max 28.2784
_cell_measurement_theta_min 3.1890
_cell_volume 1227.6(2)
_computing_cell_refinement 'SAINT V7.68A (Bruker AXS, 2009)'
_computing_data_collection 'APEX2 (Bruker AXS, 2009)'
_computing_data_reduction 'SAINT V7.68A (Bruker AXS, 2009)'
_computing_molecular_graphics 'SHELXTL (Sheldrick, 2008)'
_computing_publication_material 'SHELXTL (Sheldrick, 2008)'
_computing_structure_refinement 'SHELXL-97 (Sheldrick, 2008)'
_computing_structure_solution 'SHELXS-97 (Sheldrick, 2008)'
_diffrn_ambient_temperature 295(2)
_diffrn_detector_area_resol_mean 8.3333
_diffrn_measured_fraction_theta_full 0.988
_diffrn_measured_fraction_theta_max 0.988
_diffrn_measurement_device_type 'Bruker APEX-II CCD'
_diffrn_measurement_method '\f and \w scans'
_diffrn_radiation_monochromator graphite
_diffrn_radiation_source 'fine-focus sealed tube'
_diffrn_radiation_type MoK\a
_diffrn_radiation_wavelength 0.71073
_diffrn_reflns_av_R_equivalents 0.0516
_diffrn_reflns_av_sigmaI/netI 0.0388
_diffrn_reflns_limit_h_max 14
_diffrn_reflns_limit_h_min -14
_diffrn_reflns_limit_k_max 14
_diffrn_reflns_limit_k_min -14
_diffrn_reflns_limit_l_max 17
_diffrn_reflns_limit_l_min -17
_diffrn_reflns_number 22156
_diffrn_reflns_theta_full 28.30
_diffrn_reflns_theta_max 28.30
_diffrn_reflns_theta_min 1.76
_exptl_absorpt_coefficient_mu 5.247
_exptl_absorpt_correction_T_max 0.5066
_exptl_absorpt_correction_T_min 0.2280
_exptl_absorpt_correction_type multi-scan
_exptl_absorpt_process_details 'SADABS V2008/1 (Bruker AXS, 2008)'
_exptl_crystal_colour colourless
_exptl_crystal_density_diffrn 2.819
_exptl_crystal_density_method 'not measured'
_exptl_crystal_description lamellar
_exptl_crystal_F_000 980
_exptl_crystal_size_max 0.40
_exptl_crystal_size_mid 0.25
_exptl_crystal_size_min 0.15
_refine_diff_density_max 1.500
_refine_diff_density_min -0.940
_refine_diff_density_rms 0.243
_refine_ls_extinction_method none
_refine_ls_goodness_of_fit_ref 1.051
_refine_ls_hydrogen_treatment constr
_refine_ls_matrix_type full
_refine_ls_number_parameters 337
_refine_ls_number_reflns 6036
_refine_ls_number_restraints 0
_refine_ls_restrained_S_all 1.051
_refine_ls_R_factor_all 0.0280
_refine_ls_R_factor_gt 0.0226
_refine_ls_shift/su_max 0.001
_refine_ls_shift/su_mean 0.000
_refine_ls_structure_factor_coef Fsqd
_refine_ls_weighting_details 'calc w=1/[\s^2^(Fo^2^)+(0.0213P)^2^+0.0000P] where P=(Fo^2^+2Fc^2^)/3'
_refine_ls_weighting_scheme calc
_refine_ls_wR_factor_gt 0.0509
_refine_ls_wR_factor_ref 0.0521
_reflns_number_gt 5227
_reflns_number_total 6036
_reflns_threshold_expression >2sigma(I)
_cod_data_source_file ic5029993_si_002.cif
_cod_data_source_block 4
_cod_depositor_comments 'Adding full bibliography for 4342764--4342767.cif.'
_cod_original_cell_volume 1227.55(18)
_cod_database_code 4342767

loop_
_symmetry_equiv_pos_as_xyz
'x, y, z'
'-x, -y, -z'

loop_
_atom_site_label
_atom_site_type_symbol
_atom_site_fract_x
_atom_site_fract_y
_atom_site_fract_z
_atom_site_U_iso_or_equiv
_atom_site_adp_type
_atom_site_occupancy
_atom_site_symmetry_multiplicity
_atom_site_calc_flag
_atom_site_refinement_flags
Ba1 Ba 0.220122(19) 0.60544(2) 0.140903(16) 0.01354(5) Uani 1 1 d .
Ba2 Ba 0.185250(19) 0.84170(2) -0.026049(16) 0.01433(5) Uani 1 1 d .
Ba3 Ba 0.66554(2) 0.74249(2) 0.073804(17) 0.01872(5) Uani 1 1 d .
P1 P 0.52553(9) 0.98836(9) 0.17140(7) 0.01387(17) Uani 1 1 d .
P2 P 0.05354(9) 0.87061(9) 0.24704(7) 0.01506(17) Uani 1 1 d .
P3 P 0.45771(9) 0.47230(9) 0.23995(8) 0.01563(17) Uani 1 1 d .
P4 P 0.15262(8) 0.22732(9) 0.13649(7) 0.01390(17) Uani 1 1 d .
P5 P 0.15856(8) 0.46999(9) -0.15740(7) 0.01321(16) Uani 1 1 d .
P6 P 0.68941(9) 1.00853(10) 0.37804(7) 0.01854(18) Uani 1 1 d .
O1 O 0.4468(2) 1.0700(3) 0.1440(2) 0.0240(5) Uani 1 1 d .
H1A H 0.4776 1.1667 0.1757 0.036 Uiso 1 1 d R
O2 O 0.6714(2) 1.0433(3) 0.1537(2) 0.0222(5) Uani 1 1 d .
O3 O 0.4265(2) 0.8191(2) 0.09593(19) 0.0183(5) Uani 1 1 d .
O4 O 0.1334(2) 0.8245(2) 0.1639(2) 0.0206(5) Uani 1 1 d .
O5 O 0.1549(2) 1.0156(2) 0.3663(2) 0.0243(5) Uani 1 1 d .
H1 H 0.2139 0.9995 0.3927 0.036 Uiso 1 1 d R
O6 O -0.0525(2) 0.9111(2) 0.2089(2) 0.0217(5) Uani 1 1 d .
O7 O 0.4326(2) 0.5034(2) 0.14077(19) 0.0186(5) Uani 1 1 d .
O8 O 0.5169(2) 0.3625(3) 0.2197(2) 0.0266(6) Uani 1 1 d .
O9 O 0.5557(2) 0.6267(2) 0.3523(2) 0.0248(5) Uani 1 1 d .
H2 H 0.5890 0.6976 0.3364 0.037 Uiso 1 1 d R
O10 O 0.1065(2) 0.2933(2) 0.07005(19) 0.0193(5) Uani 1 1 d .
O11 O 0.2126(2) 0.1253(2) 0.0732(2) 0.0217(5) Uani 1 1 d .
O12 O 0.0171(2) 0.1415(2) 0.1706(2) 0.0212(5) Uani 1 1 d .
H12A H 0.0067 0.1026 0.2161 0.032 Uiso 1 1 d R
O13 O 0.0768(2) 0.5350(2) -0.08422(18) 0.0165(5) Uani 1 1 d .
O14 O 0.2345(2) 0.5853(2) -0.2057(2) 0.0195(5) Uani 1 1 d .
H14A H 0.2739 0.5797 -0.2602 0.029 Uiso 1 1 d R
O15 O 0.2633(2) 0.4502(2) -0.09485(19) 0.0187(5) Uani 1 1 d .
O16 O 0.8341(3) 1.1343(3) 0.3787(3) 0.0472(8) Uani 1 1 d .
H3 H 0.8476 1.1021 0.3147 0.071 Uiso 1 1 d R
O17 O 0.6601(2) 0.8496(3) 0.29618(19) 0.0227(5) Uani 1 1 d .
O18 O 0.6996(3) 1.0456(3) 0.5019(2) 0.0256(5) Uani 1 1 d .
O19 O 0.4191(2) 0.9141(3) 0.3260(2) 0.0292(6) Uani 1 1 d .
H19A H 0.3988 0.9375 0.3902 0.044 Uiso 1 1 d R
O20 O 0.0802(2) 0.6843(2) 0.31819(19) 0.0186(5) Uani 1 1 d .
H20A H 0.1022 0.6894 0.3834 0.028 Uiso 1 1 d R
O21 O 0.2470(2) 0.5112(2) 0.30775(19) 0.0196(5) Uani 1 1 d .
H21A H 0.2345 0.5507 0.3739 0.029 Uiso 1 1 d R
C1 C 0.2868(3) 0.3909(3) 0.2719(3) 0.0150(6) Uani 1 1 d .
C2 C 0.5459(4) 1.0343(4) 0.3249(3) 0.0196(7) Uani 1 1 d .
C3 C -0.0321(3) 0.7134(3) 0.2844(3) 0.0137(6) Uani 1 1 d .
C4 C 0.2986(4) 0.3468(4) 0.3677(3) 0.0262(8) Uani 1 1 d .
H4A H 0.2099 0.3148 0.3872 0.039 Uiso 1 1 calc R
H4B H 0.3730 0.4343 0.4348 0.039 Uiso 1 1 calc R
H4C H 0.3202 0.2637 0.3410 0.039 Uiso 1 1 calc R
C5 C 0.5664(5) 1.1951(4) 0.4012(3) 0.0396(10) Uani 1 1 d .
H5A H 0.4857 1.2019 0.3746 0.059 Uiso 1 1 calc R
H5B H 0.6511 1.2710 0.3972 0.059 Uiso 1 1 calc R
H5C H 0.5754 1.2136 0.4797 0.059 Uiso 1 1 calc R
C6 C -0.0992(4) 0.7579(4) 0.3830(3) 0.0227(7) Uani 1 1 d .
H6A H -0.0264 0.8450 0.4512 0.034 Uiso 1 1 calc R
H6B H -0.1457 0.6725 0.3982 0.034 Uiso 1 1 calc R
H6C H -0.1677 0.7841 0.3615 0.034 Uiso 1 1 calc R
O1W O 0.0057(4) 0.5740(5) 0.6255(4) 0.0928(15) Uani 1 1 d .
H4 H 0.0940 0.5849 0.6565 0.139 Uiso 1 1 d R
H5 H 0.0028 0.5926 0.5688 0.139 Uiso 1 1 d R

loop_
_atom_site_aniso_label
_atom_site_aniso_U_11
_atom_site_aniso_U_22
_atom_site_aniso_U_33
_atom_site_aniso_U_23
_atom_site_aniso_U_13
_atom_site_aniso_U_12
Ba1 0.01273(10) 0.01223(9) 0.01763(10) 0.00871(8) 0.00506(8) 0.00604(8)
Ba2 0.01341(10) 0.01205(9) 0.01863(11) 0.00897(8) 0.00521(8) 0.00539(8)
Ba3 0.02613(12) 0.01790(10) 0.01712(11) 0.00818(9) 0.00775(9) 0.01474(9)
P1 0.0131(4) 0.0124(4) 0.0157(4) 0.0067(3) 0.0031(3) 0.0058(3)
P2 0.0143(4) 0.0122(4) 0.0180(4) 0.0082(3) 0.0031(4) 0.0050(3)
P3 0.0118(4) 0.0140(4) 0.0200(5) 0.0084(4) 0.0033(3) 0.0052(3)
P4 0.0125(4) 0.0120(4) 0.0167(4) 0.0070(3) 0.0030(3) 0.0055(3)
P5 0.0129(4) 0.0116(4) 0.0167(4) 0.0080(3) 0.0053(3) 0.0058(3)
P6 0.0184(5) 0.0197(4) 0.0156(4) 0.0086(4) 0.0032(4) 0.0077(4)
O1 0.0229(13) 0.0165(12) 0.0275(14) 0.0081(11) -0.0053(11) 0.0094(10)
O2 0.0144(12) 0.0260(12) 0.0284(14) 0.0172(11) 0.0080(10) 0.0074(10)
O3 0.0198(12) 0.0139(11) 0.0152(12) 0.0058(10) 0.0027(10) 0.0046(10)
O4 0.0214(13) 0.0210(12) 0.0223(13) 0.0137(11) 0.0096(11) 0.0091(10)
O5 0.0237(13) 0.0125(11) 0.0260(14) 0.0053(10) -0.0036(11) 0.0049(10)
O6 0.0189(12) 0.0210(12) 0.0286(14) 0.0164(11) 0.0029(11) 0.0084(10)
O7 0.0162(12) 0.0196(12) 0.0167(12) 0.0084(10) 0.0026(10) 0.0064(10)
O8 0.0170(13) 0.0217(12) 0.0490(17) 0.0197(12) 0.0144(12) 0.0126(11)
O9 0.0237(13) 0.0176(12) 0.0217(13) 0.0101(11) -0.0028(11) 0.0009(10)
O10 0.0160(12) 0.0164(11) 0.0242(13) 0.0118(10) 0.0018(10) 0.0052(10)
O11 0.0200(13) 0.0152(11) 0.0236(13) 0.0040(10) 0.0037(11) 0.0086(10)
O12 0.0153(12) 0.0229(12) 0.0304(14) 0.0192(11) 0.0073(11) 0.0070(10)
O13 0.0148(12) 0.0131(11) 0.0182(12) 0.0054(10) 0.0068(10) 0.0054(9)
O14 0.0204(12) 0.0190(11) 0.0283(14) 0.0182(11) 0.0129(11) 0.0099(10)
O15 0.0184(12) 0.0177(11) 0.0218(13) 0.0101(10) 0.0035(10) 0.0100(10)
O16 0.0211(15) 0.0529(18) 0.0415(18) 0.0274(16) -0.0010(13) -0.0072(13)
O17 0.0308(14) 0.0246(12) 0.0183(13) 0.0100(11) 0.0083(11) 0.0181(11)
O18 0.0307(14) 0.0363(14) 0.0131(12) 0.0118(11) 0.0067(11) 0.0189(12)
O19 0.0184(13) 0.0411(15) 0.0201(14) 0.0130(12) 0.0102(11) 0.0088(12)
O20 0.0214(12) 0.0235(12) 0.0195(12) 0.0129(10) 0.0058(10) 0.0155(10)
O21 0.0276(13) 0.0181(11) 0.0177(12) 0.0070(10) 0.0099(11) 0.0160(11)
C1 0.0155(16) 0.0129(15) 0.0198(17) 0.0083(14) 0.0062(14) 0.0087(13)
C2 0.0218(18) 0.0199(17) 0.0164(17) 0.0063(14) 0.0045(14) 0.0118(15)
C3 0.0131(16) 0.0126(14) 0.0163(16) 0.0073(13) 0.0038(13) 0.0066(13)
C4 0.025(2) 0.0306(19) 0.027(2) 0.0194(17) 0.0028(16) 0.0116(16)
C5 0.059(3) 0.033(2) 0.025(2) 0.0037(18) 0.003(2) 0.032(2)
C6 0.0229(19) 0.0218(17) 0.0197(18) 0.0062(15) 0.0082(15) 0.0111(15)
O1W 0.091(3) 0.119(3) 0.167(5) 0.118(4) 0.081(3) 0.080(3)

loop_
_atom_type_symbol
_atom_type_description
_atom_type_scat_dispersion_real
_atom_type_scat_dispersion_imag
_atom_type_scat_source
C C 0.0033 0.0016 'International Tables Vol C Tables 4.2.6.8 and 6.1.1.4'
H H 0.0000 0.0000 'International Tables Vol C Tables 4.2.6.8 and 6.1.1.4'
Ba Ba -0.3244 2.2819 'International Tables Vol C Tables 4.2.6.8 and 6.1.1.4'
O O 0.0106 0.0060 'International Tables Vol C Tables 4.2.6.8 and 6.1.1.4'
P P 0.1023 0.0942 'International Tables Vol C Tables 4.2.6.8 and 6.1.1.4'

loop_
_geom_angle_atom_site_label_1
_geom_angle_atom_site_label_2
_geom_angle_atom_site_label_3
_geom_angle
_geom_angle_site_symmetry_1
_geom_angle_site_symmetry_3
O3 Ba1 O10 136.34(7) . .
O3 Ba1 O13 133.86(6) . 2_565
O10 Ba1 O13 70.31(6) . 2_565
O3 Ba1 O4 73.85(6) . .
O10 Ba1 O4 140.49(6) . .
O13 Ba1 O4 70.27(6) 2_565 .
O3 Ba1 O21 129.49(6) . .
O10 Ba1 O21 61.30(6) . .
O13 Ba1 O21 95.24(6) 2_565 .
O4 Ba1 O21 125.38(6) . .
O3 Ba1 O20 123.76(6) . .
O10 Ba1 O20 99.57(6) . .
O13 Ba1 O20 60.00(6) 2_565 .
O4 Ba1 O20 62.16(6) . .
O21 Ba1 O20 65.11(6) . .
O3 Ba1 O13 77.66(6) . .
O10 Ba1 O13 89.98(6) . .
O13 Ba1 O13 63.53(7) 2_565 .
O4 Ba1 O13 70.11(6) . .
O21 Ba1 O13 149.61(6) . .
O20 Ba1 O13 114.60(6) . .
O3 Ba1 O19 58.99(6) . .
O10 Ba1 O19 144.53(7) . .
O13 Ba1 O19 126.36(6) 2_565 .
O4 Ba1 O19 66.90(7) . .
O21 Ba1 O19 84.64(7) . .
O20 Ba1 O19 72.07(6) . .
O13 Ba1 O19 125.14(6) . .
O3 Ba1 O7 81.90(6) . .
O10 Ba1 O7 65.64(6) . .
O13 Ba1 O7 135.95(6) 2_565 .
O4 Ba1 O7 153.61(6) . .
O21 Ba1 O7 64.22(6) . .
O20 Ba1 O7 127.88(6) . .
O13 Ba1 O7 115.00(6) . .
O19 Ba1 O7 91.85(6) . .
O3 Ba1 O15 68.94(6) . .
O10 Ba1 O15 71.05(6) . .
O13 Ba1 O15 100.57(6) 2_565 .
O4 Ba1 O15 114.03(6) . .
O21 Ba1 O15 120.41(6) . .
O20 Ba1 O15 160.57(6) . .
O13 Ba1 O15 50.23(6) . .
O19 Ba1 O15 125.47(6) . .
O7 Ba1 O15 64.80(6) . .
O3 Ba1 P5 70.03(5) . .
O10 Ba1 P5 81.11(5) . .
O13 Ba1 P5 82.67(5) 2_565 .
O4 Ba1 P5 91.34(5) . .
O21 Ba1 P5 140.32(4) . .
O20 Ba1 P5 139.11(5) . .
O13 Ba1 P5 25.11(4) . .
O19 Ba1 P5 128.11(5) . .
O7 Ba1 P5 90.00(4) . .
O15 Ba1 P5 25.21(4) . .
O3 Ba1 Ba2 49.53(4) . .
O10 Ba1 Ba2 132.13(5) . .
O13 Ba1 Ba2 84.38(4) 2_565 .
O4 Ba1 Ba2 40.02(4) . .
O21 Ba1 Ba2 164.40(4) . .
O20 Ba1 Ba2 101.78(4) . .
O13 Ba1 Ba2 42.15(4) . .
O19 Ba1 Ba2 83.09(5) . .
O7 Ba1 Ba2 125.72(4) . .
O15 Ba1 Ba2 74.82(4) . .
P5 Ba1 Ba2 55.188(14) . .
O4 Ba2 O2 157.42(7) . 2_675
O4 Ba2 O11 87.90(7) . 1_565
O2 Ba2 O11 79.66(7) 2_675 1_565
O4 Ba2 O10 75.12(7) . 2_565
O2 Ba2 O10 123.57(6) 2_675 2_565
O11 Ba2 O10 91.52(6) 1_565 2_565
O4 Ba2 O13 74.61(6) . .
O2 Ba2 O13 121.23(6) 2_675 .
O11 Ba2 O13 157.80(7) 1_565 .
O10 Ba2 O13 71.09(6) 2_565 .
O4 Ba2 O1 77.05(7) . .
O2 Ba2 O1 80.69(7) 2_675 .
O11 Ba2 O1 66.08(6) 1_565 .
O10 Ba2 O1 144.69(7) 2_565 .
O13 Ba2 O1 121.17(6) . .
O4 Ba2 O12 119.08(7) . 2_565
O2 Ba2 O12 74.17(6) 2_675 2_565
O11 Ba2 O12 69.80(7) 1_565 2_565
O10 Ba2 O12 50.96(6) 2_565 2_565
O13 Ba2 O12 106.63(6) . 2_565
O1 Ba2 O12 132.20(6) . 2_565
O4 Ba2 O14 117.56(6) . .
O2 Ba2 O14 73.09(6) 2_675 .
O11 Ba2 O14 152.74(6) 1_565 .
O10 Ba2 O14 103.81(6) 2_565 .
O13 Ba2 O14 48.85(6) . .
O1 Ba2 O14 108.14(6) . .
O12 Ba2 O14 102.51(6) 2_565 .
O4 Ba2 O3 70.33(6) . .
O2 Ba2 O3 97.33(6) 2_675 .
O11 Ba2 O3 113.35(6) 1_565 .
O10 Ba2 O3 135.89(6) 2_565 .
O13 Ba2 O3 73.92(6) . .
O1 Ba2 O3 48.12(6) . .
O12 Ba2 O3 170.53(6) 2_565 .
O14 Ba2 O3 70.49(6) . .
O4 Ba2 P4 94.85(5) . 2_565
O2 Ba2 P4 100.64(5) 2_675 2_565
O11 Ba2 P4 77.40(5) 1_565 2_565
O10 Ba2 P4 24.69(4) 2_565 2_565
O13 Ba2 P4 90.35(5) . 2_565
O1 Ba2 P4 142.69(5) . 2_565
O12 Ba2 P4 26.65(4) 2_565 2_565
O14 Ba2 P4 107.83(4) . 2_565
O3 Ba2 P4 160.57(4) . 2_565
O4 Ba2 P5 92.70(5) . .
O2 Ba2 P5 99.33(5) 2_675 .
O11 Ba2 P5 178.52(5) 1_565 .
O10 Ba2 P5 89.95(5) 2_565 .
O13 Ba2 P5 23.51(4) . .
O1 Ba2 P5 112.74(5) . .
O12 Ba2 P5 111.02(5) 2_565 .
O14 Ba2 P5 26.25(4) . .
O3 Ba2 P5 65.63(4) . .
P4 Ba2 P5 103.89(2) 2_565 .
O4 Ba2 P1 72.34(5) . .
O2 Ba2 P1 88.73(5) 2_675 .
O11 Ba2 P1 89.83(5) 1_565 .
O10 Ba2 P1 147.35(5) 2_565 .
O13 Ba2 P1 97.53(5) . .
O1 Ba2 P1 24.14(4) . .
O12 Ba2 P1 155.21(4) 2_565 .
O14 Ba2 P1 89.09(4) . .
O3 Ba2 P1 23.98(4) . .
P4 Ba2 P1 162.39(2) 2_565 .
P5 Ba2 P1 89.061(19) . .
O15 Ba3 O17 89.01(7) 2_665 .
O15 Ba3 O7 73.85(7) 2_665 2_665
O17 Ba3 O7 147.83(7) . 2_665
O15 Ba3 O6 72.11(6) 2_665 1_655
O17 Ba3 O6 73.04(7) . 1_655
O7 Ba3 O6 124.19(7) 2_665 1_655
O15 Ba3 O11 117.95(6) 2_665 2_665
O17 Ba3 O11 136.64(6) . 2_665
O7 Ba3 O11 75.31(6) 2_665 2_665
O6 Ba3 O11 83.36(6) 1_655 2_665
O15 Ba3 O2 154.64(7) 2_665 .
O17 Ba3 O2 71.37(6) . .
O7 Ba3 O2 130.95(6) 2_665 .
O6 Ba3 O2 86.54(6) 1_655 .
O11 Ba3 O2 71.38(6) 2_665 .
O15 Ba3 O3 139.36(6) 2_665 .
O17 Ba3 O3 71.50(6) . .
O7 Ba3 O3 104.06(6) 2_665 .
O6 Ba3 O3 130.37(6) 1_655 .
O11 Ba3 O3 99.79(6) 2_665 .
O2 Ba3 O3 49.70(6) . .
O15 Ba3 O7 66.15(6) 2_665 .
O17 Ba3 O7 62.84(6) . .
O7 Ba3 O7 85.18(6) 2_665 .
O6 Ba3 O7 118.02(6) 1_655 .
O11 Ba3 O7 157.14(6) 2_665 .
O2 Ba3 O7 115.28(6) . .
O3 Ba3 O7 73.21(5) . .
O15 Ba3 O10 69.70(6) 2_665 2_665
O17 Ba3 O10 137.43(6) . 2_665
O7 Ba3 O10 61.71(6) 2_665 2_665
O6 Ba3 O10 65.56(6) 1_655 2_665
O11 Ba3 O10 48.30(5) 2_665 2_665
O2 Ba3 O10 114.19(5) . 2_665
O3 Ba3 O10 146.13(5) . 2_665
O7 Ba3 O10 130.53(5) . 2_665
O15 Ba3 P1 150.12(5) 2_665 .
O17 Ba3 P1 62.69(5) . .
O7 Ba3 P1 125.19(5) 2_665 .
O6 Ba3 P1 105.67(5) 1_655 .
O11 Ba3 P1 90.75(4) 2_665 .
O2 Ba3 P1 25.66(4) . .
O3 Ba3 P1 25.74(4) . .
O7 Ba3 P1 90.87(4) . .
O10 Ba3 P1 137.79(4) 2_665 .
O15 Ba3 P4 93.85(5) 2_665 2_665
O17 Ba3 P4 149.97(5) . 2_665
O7 Ba3 P4 60.25(5) 2_665 2_665
O6 Ba3 P4 79.44(5) 1_655 2_665
O11 Ba3 P4 24.69(4) 2_665 2_665
O2 Ba3 P4 95.54(4) . 2_665
O3 Ba3 P4 120.95(4) . 2_665
O7 Ba3 P4 144.32(4) . 2_665
O10 Ba3 P4 25.31(4) 2_665 2_665
P1 Ba3 P4 115.345(18) . 2_665
O15 Ba3 P3 94.37(5) 2_665 2_665
O17 Ba3 P3 160.29(5) . 2_665
O7 Ba3 P3 22.04(4) 2_665 2_665
O6 Ba3 P3 126.44(5) 1_655 2_665
O11 Ba3 P3 57.21(5) 2_665 2_665
O2 Ba3 P3 109.56(5) . 2_665
O3 Ba3 P3 93.83(4) . 2_665
O7 Ba3 P3 100.90(4) . 2_665
O10 Ba3 P3 61.21(4) 2_665 2_665
P1 Ba3 P3 109.179(19) . 2_665
P4 Ba3 P3 49.227(19) 2_665 2_665
O2 P1 O3 114.01(13) . .
O2 P1 O1 112.38(13) . .
O3 P1 O1 104.86(12) . .
O2 P1 C2 107.62(14) . .
O3 P1 C2 109.40(13) . .
O1 P1 C2 108.44(14) . .
O2 P1 Ba3 59.00(9) . .
O3 P1 Ba3 60.86(9) . .
O1 P1 Ba3 148.83(10) . .
C2 P1 Ba3 102.59(10) . .
O2 P1 Ba2 129.24(10) . .
O3 P1 Ba2 57.78(8) . .
O1 P1 Ba2 47.09(9) . .
C2 P1 Ba2 122.57(11) . .
Ba3 P1 Ba2 112.01(2) . .
O4 P2 O6 116.59(13) . .
O4 P2 O5 112.59(14) . .
O6 P2 O5 104.79(13) . .
O4 P2 C3 106.81(13) . .
O6 P2 C3 111.44(13) . .
O5 P2 C3 103.97(13) . .
O7 P3 O8 115.88(14) . .
O7 P3 O9 110.39(12) . .
O8 P3 O9 109.41(14) . .
O7 P3 C1 107.82(13) . .
O8 P3 C1 107.93(13) . .
O9 P3 C1 104.80(14) . .
O7 P3 Ba3 42.48(8) . 2_665
O8 P3 Ba3 80.74(11) . 2_665
O9 P3 Ba3 149.36(9) . 2_665
C1 P3 Ba3 98.90(11) . 2_665
O11 P4 O10 114.84(13) . .
O11 P4 O12 112.74(12) . .
O10 P4 O12 104.96(12) . .
O11 P4 C1 109.61(13) . .
O10 P4 C1 107.35(12) . .
O12 P4 C1 106.87(14) . .
O11 P4 Ba2 122.74(10) . 2_565
O10 P4 Ba2 49.60(8) . 2_565
O12 P4 Ba2 56.39(8) . 2_565
C1 P4 Ba2 127.60(10) . 2_565
O11 P4 Ba3 54.14(9) . 2_665
O10 P4 Ba3 66.78(9) . 2_665
O12 P4 Ba3 150.62(10) . 2_665
C1 P4 Ba3 102.47(10) . 2_665
Ba2 P4 Ba3 105.62(2) 2_565 2_665
O15 P5 O13 114.58(13) . .
O15 P5 O14 111.39(12) . .
O13 P5 O14 105.03(11) . .
O15 P5 C3 110.65(13) . 2_565
O13 P5 C3 109.09(13) . 2_565
O14 P5 C3 105.59(13) . 2_565
O15 P5 Ba1 60.35(9) . .
O13 P5 Ba1 54.53(9) . .
O14 P5 Ba1 119.88(9) . .
C3 P5 Ba1 133.98(10) 2_565 .
O15 P5 Ba2 115.97(9) . .
O13 P5 Ba2 46.80(8) . .
O14 P5 Ba2 60.83(8) . .
C3 P5 Ba2 133.22(9) 2_565 .
Ba1 P5 Ba2 71.061(16) . .
O17 P6 O18 116.59(13) . .
O17 P6 O16 110.91(16) . .
O18 P6 O16 105.84(15) . .
O17 P6 C2 107.08(14) . .
O18 P6 C2 108.41(14) . .
O16 P6 C2 107.71(15) . .
P1 O1 Ba2 108.77(11) . .
P1 O1 H1A 125.6 . .
Ba2 O1 H1A 125.6 . .
P1 O2 Ba2 139.57(13) . 2_675
P1 O2 Ba3 95.35(10) . .
Ba2 O2 Ba3 103.48(7) 2_675 .
P1 O3 Ba1 130.77(12) . .
P1 O3 Ba3 93.40(10) . .
Ba1 O3 Ba3 107.03(6) . .
P1 O3 Ba2 98.24(10) . .
Ba1 O3 Ba2 88.24(6) . .
Ba3 O3 Ba2 147.12(8) . .
P2 O4 Ba2 137.46(12) . .
P2 O4 Ba1 123.94(11) . .
Ba2 O4 Ba1 97.00(7) . .
P2 O5 H1 109.5 . .
P2 O6 Ba3 134.82(12) . 1_455
P3 O7 Ba3 115.48(11) . 2_665
P3 O7 Ba1 114.66(11) . .
Ba3 O7 Ba1 102.59(7) 2_665 .
P3 O7 Ba3 127.30(11) . .
Ba3 O7 Ba3 94.81(6) 2_665 .
Ba1 O7 Ba3 97.70(6) . .
P3 O9 H2 109.5 . .
P4 O10 Ba2 105.72(10) . 2_565
P4 O10 Ba1 124.39(12) . .
Ba2 O10 Ba1 109.62(7) 2_565 .
P4 O10 Ba3 87.91(10) . 2_665
Ba2 O10 Ba3 136.98(8) 2_565 2_665
Ba1 O10 Ba3 94.03(6) . 2_665
P4 O11 Ba2 147.99(13) . 1_545
P4 O11 Ba3 101.17(10) . 2_665
Ba2 O11 Ba3 104.66(7) 1_545 2_665
P4 O12 Ba2 96.96(10) . 2_565
P4 O12 H12A 131.2 . .
Ba2 O12 H12A 131.8 2_565 .
P5 O13 Ba2 109.69(10) . .
P5 O13 Ba1 124.02(11) . 2_565
Ba2 O13 Ba1 108.81(7) . 2_565
P5 O13 Ba1 100.36(10) . .
Ba2 O13 Ba1 93.02(6) . .
Ba1 O13 Ba1 116.46(7) 2_565 .
P5 O14 Ba2 92.92(10) . .
P5 O14 H14A 133.6 . .
Ba2 O14 H14A 133.4 . .
P5 O15 Ba3 146.80(13) . 2_665
P5 O15 Ba1 94.44(10) . .
Ba3 O15 Ba1 102.10(7) 2_665 .
P6 O16 H3 109.5 . .
P6 O17 Ba3 127.14(12) . .
C2 O19 Ba1 129.91(19) . .
C2 O19 H19A 115.0 . .
Ba1 O19 H19A 115.1 . .
C3 O20 Ba1 113.37(16) . .
C3 O20 H20A 123.6 . .
Ba1 O20 H20A 123.1 . .
C1 O21 Ba1 114.29(17) . .
C1 O21 H21A 122.6 . .
Ba1 O21 H21A 123.1 . .
O21 C1 C4 110.7(3) . .
O21 C1 P3 105.09(18) . .
C4 C1 P3 112.2(2) . .
O21 C1 P4 107.2(2) . .
C4 C1 P4 112.8(2) . .
P3 C1 P4 108.48(16) . .
O19 C2 C5 112.3(3) . .
O19 C2 P6 103.7(2) . .
C5 C2 P6 111.7(2) . .
O19 C2 P1 105.5(2) . .
C5 C2 P1 112.3(2) . .
P6 C2 P1 110.91(17) . .
O20 C3 C6 110.6(2) . .
O20 C3 P5 103.58(18) . 2_565
C6 C3 P5 112.4(2) . 2_565
O20 C3 P2 106.09(19) . .
C6 C3 P2 111.6(2) . .
P5 C3 P2 112.04(16) 2_565 .
C1 C4 H4A 109.5 . .
C1 C4 H4B 109.5 . .
H4A C4 H4B 109.5 . .
C1 C4 H4C 109.5 . .
H4A C4 H4C 109.5 . .
H4B C4 H4C 109.5 . .
C2 C5 H5A 109.5 . .
C2 C5 H5B 109.5 . .
H5A C5 H5B 109.5 . .
C2 C5 H5C 109.5 . .
H5A C5 H5C 109.5 . .
H5B C5 H5C 109.5 . .
C3 C6 H6A 109.5 . .
C3 C6 H6B 109.5 . .
H6A C6 H6B 109.5 . .
C3 C6 H6C 109.5 . .
H6A C6 H6C 109.5 . .
H6B C6 H6C 109.5 . .
H4 O1W H5 115.2 . .

loop_
_geom_bond_atom_site_label_1
_geom_bond_atom_site_label_2
_geom_bond_distance
_geom_bond_site_symmetry_2
Ba1 O3 2.758(2) .
Ba1 O10 2.769(2) .
Ba1 O13 2.794(2) 2_565
Ba1 O4 2.817(2) .
Ba1 O21 2.819(2) .
Ba1 O20 2.888(2) .
Ba1 O13 2.895(2) .
Ba1 O19 2.914(2) .
Ba1 O7 2.931(2) .
Ba1 O15 3.048(2) .
Ba1 P5 3.4969(9) .
Ba1 Ba2 4.1014(4) .
Ba2 O4 2.657(2) .
Ba2 O2 2.675(2) 2_675
Ba2 O11 2.685(2) 1_565
Ba2 O10 2.753(2) 2_565
Ba2 O13 2.756(2) .
Ba2 O1 2.825(2) .
Ba2 O12 2.920(2) 2_565
Ba2 O14 3.113(2) .
Ba2 O3 3.121(2) .
Ba2 P4 3.4803(9) 2_565
Ba2 P5 3.5601(8) .
Ba2 P1 3.6517(9) .
Ba3 O15 2.614(2) 2_665
Ba3 O17 2.693(2) .
Ba3 O7 2.720(2) 2_665
Ba3 O6 2.790(2) 1_655
Ba3 O11 2.915(2) 2_665
Ba3 O2 2.968(2) .
Ba3 O3 3.017(2) .
Ba3 O7 3.232(2) .
Ba3 O10 3.245(2) 2_665
Ba3 P1 3.4479(8) .
Ba3 P4 3.5290(9) 2_665
Ba3 P3 3.6357(10) 2_665
P1 O2 1.499(2) .
P1 O3 1.500(2) .
P1 O1 1.577(2) .
P1 C2 1.850(3) .
P2 O4 1.490(2) .
P2 O6 1.511(2) .
P2 O5 1.577(2) .
P2 C3 1.847(3) .
P3 O7 1.512(2) .
P3 O8 1.516(2) .
P3 O9 1.560(2) .
P3 C1 1.837(3) .
P3 Ba3 3.6358(10) 2_665
P4 O11 1.502(2) .
P4 O10 1.510(2) .
P4 O12 1.573(2) .
P4 C1 1.843(3) .
P4 Ba2 3.4802(9) 2_565
P4 Ba3 3.5290(9) 2_665
P5 O15 1.494(2) .
P5 O13 1.508(2) .
P5 O14 1.577(2) .
P5 C3 1.836(3) 2_565
P6 O17 1.495(2) .
P6 O18 1.498(2) .
P6 O16 1.579(3) .
P6 C2 1.829(3) .
O1 H1A 0.8503 .
O2 Ba2 2.675(2) 2_675
O5 H1 0.8200 .
O6 Ba3 2.790(2) 1_455
O7 Ba3 2.720(2) 2_665
O9 H2 0.8200 .
O10 Ba2 2.753(2) 2_565
O10 Ba3 3.245(2) 2_665
O11 Ba2 2.685(2) 1_545
O11 Ba3 2.915(2) 2_665
O12 Ba2 2.920(2) 2_565
O12 H12A 0.8503 .
O13 Ba1 2.794(2) 2_565
O14 H14A 0.8500 .
O15 Ba3 2.614(2) 2_665
O16 H3 0.8201 .
O19 C2 1.445(4) .
O19 H19A 0.8499 .
O20 C3 1.460(3) .
O20 H20A 0.8499 .
O21 C1 1.451(3) .
O21 H21A 0.8498 .
C1 C4 1.535(4) .
C2 C5 1.529(5) .
C3 C6 1.530(4) .
C3 P5 1.836(3) 2_565
C4 H4A 0.9600 .
C4 H4B 0.9600 .
C4 H4C 0.9600 .
C5 H5A 0.9600 .
C5 H5B 0.9600 .
C5 H5C 0.9600 .
C6 H6A 0.9600 .
C6 H6B 0.9600 .
C6 H6C 0.9600 .
O1W H4 0.9515 .
O1W H5 0.8501 .
